data_7706140
loop_
_publ_author_name
'Kobylarczyk, Jedrzej'
'Liberka, Michal'
'Stanek, Jan J.'
'Sieklucka, Barbara'
'Podgajny, Robert'

_publ_section_title
;
 Tuning of the phase transition between site selective SCO and
 intermetallic ET in trimetallic magnetic cyanido-bridged clusters.
;
_journal_issue 47
_journal_name_full 'Dalton transactions (Cambridge, England : 2003)'
_journal_page_first 17321
_journal_page_last 17330
_journal_paper_doi 10.1039/d0dt03340e
_journal_volume 49
_journal_year 2020
_chemical_formula_moiety 'C72 H96 Fe9 N48 O24 Re1 W5, 15(C H3 O H)'
_chemical_formula_sum 'C87 H156 Fe9 N48 O39 Re W5'
_chemical_formula_weight 4106.69
_space_group_crystal_system monoclinic
_space_group_IT_number 15
_space_group_name_Hall '-C 2yc'
_space_group_name_H-M_alt 'C 1 2/c 1'
_atom_sites_solution_hydrogens mixed
_atom_sites_solution_primary dual
_audit_creation_date 2020-10-23
_audit_creation_method
;
Olex2 1.3
(compiled 2020.07.31 svn.rc2a77460 for OlexSys, GUI svn.r6145)
;
_audit_update_record
;
2020-10-23 deposited with the CCDC.	2020-11-02 downloaded from the CCDC.
;
_cell_angle_alpha 90
_cell_angle_beta 113.4990(10)
_cell_angle_gamma 90
_cell_formula_units_Z 4
_cell_length_a 28.5946(8)
_cell_length_b 19.2126(5)
_cell_length_c 32.3269(9)
_cell_measurement_reflns_used 9968
_cell_measurement_temperature 100
_cell_measurement_theta_max 25.39
_cell_measurement_theta_min 2.56
_cell_volume 16286.8(8)
_computing_cell_refinement 'SAINT V8.40A (Bruker Nano, Inc., 2019)'
_computing_data_collection 'Bruker APEX3 Bruker-AXS'
_computing_data_reduction 'SAINT V8.40A (Bruker Nano, Inc., 2019)'
_computing_molecular_graphics 'Olex2 1.3 (Dolomanov et al., 2009)'
_computing_publication_material 'Olex2 1.3 (Dolomanov et al., 2009)'
_computing_structure_refinement 'SHELXL 2018/3 (Sheldrick, 2015)'
_computing_structure_solution 'SHELXT 2014/5 (Sheldrick, 2014)'
_diffrn_ambient_temperature 100
_diffrn_measured_fraction_theta_full 0.999
_diffrn_measured_fraction_theta_max 0.999
_diffrn_measurement_device_type 'Bruker APEX-II CCD'
_diffrn_measurement_method '\f and \w scans'
_diffrn_radiation_type MoK\a
_diffrn_radiation_wavelength 0.71073
_diffrn_reflns_av_R_equivalents 0.0502
_diffrn_reflns_av_unetI/netI 0.0328
_diffrn_reflns_Laue_measured_fraction_full 0.999
_diffrn_reflns_Laue_measured_fraction_max 0.999
_diffrn_reflns_limit_h_max 34
_diffrn_reflns_limit_h_min -34
_diffrn_reflns_limit_k_max 22
_diffrn_reflns_limit_k_min -22
_diffrn_reflns_limit_l_max 38
_diffrn_reflns_limit_l_min -38
_diffrn_reflns_number 75376
_diffrn_reflns_point_group_measured_fraction_full 0.999
_diffrn_reflns_point_group_measured_fraction_max 0.999
_diffrn_reflns_theta_full 25.028
_diffrn_reflns_theta_max 25.028
_diffrn_reflns_theta_min 2.398
_diffrn_source_current 22.0
_diffrn_source_power 0.99
_diffrn_source_voltage 45.0
_diffrn_standards_number 0
_exptl_absorpt_coefficient_mu 5.104
_exptl_absorpt_correction_T_max 0.7452
_exptl_absorpt_correction_T_min 0.5510
_exptl_absorpt_correction_type multi-scan
_exptl_absorpt_process_details
'SADABS-2016/2 (Bruker,2016/2) was used for absorption correction. wR2(int) was 0.1042 before and 0.0571 after correction. The Ratio of minimum to maximum transmission is 0.7394. The \l/2 correction factor is Not present.'
_exptl_crystal_colour green
_exptl_crystal_colour_primary green
_exptl_crystal_density_diffrn 1.675
_exptl_crystal_description block
_exptl_crystal_F_000 8020
_exptl_crystal_size_max 0.22
_exptl_crystal_size_mid 0.17
_exptl_crystal_size_min 0.12
_refine_diff_density_max 1.162
_refine_diff_density_min -1.009
_refine_diff_density_rms 0.134
_refine_ls_extinction_method none
_refine_ls_goodness_of_fit_ref 1.067
_refine_ls_hydrogen_treatment mixed
_refine_ls_matrix_type full
_refine_ls_number_parameters 983
_refine_ls_number_reflns 14387
_refine_ls_number_restraints 123
_refine_ls_restrained_S_all 1.076
_refine_ls_R_factor_all 0.0485
_refine_ls_R_factor_gt 0.0354
_refine_ls_shift/su_max 0.003
_refine_ls_shift/su_mean 0.000
_refine_ls_structure_factor_coef Fsqd
_refine_ls_weighting_details 'w=1/[\s^2^(Fo^2^)+(0.0284P)^2^+199.9907P] where P=(Fo^2^+2Fc^2^)/3'
_refine_ls_weighting_scheme calc
_refine_ls_wR_factor_gt 0.0769
_refine_ls_wR_factor_ref 0.0824
_reflns_Friedel_coverage 0.000
_reflns_number_gt 12033
_reflns_number_total 14387
_reflns_threshold_expression 'I > 2\s(I)'
_cod_data_source_file d0dt03340e2.cif
_cod_data_source_block 5LT
_cod_database_code 7706140
_shelx_shelxl_version_number 2018/3
_shelx_space_group_comment
;
The symmetry employed for this shelxl refinement is uniquely defined
by the following loop, which should always be used as a source of
symmetry information in preference to the above space-group names.
They are only intended as comments.
;
_shelx_estimated_absorpt_t_max 0.579
_shelx_estimated_absorpt_t_min 0.400
_olex2_refinement_description
;
1. Fixed Uiso
 At 1.5 times of:
  All C(H,H,H) groups, All O(H) groups, All O(H,H) groups
2. Shared sites
{Re1, W1}
{Re2, W2}
{Re3, W3}
3. Restrained distances
 O7M-C7M
 1.4 with sigma of 0.02
 C13S-O13S
 1.4 with sigma of 0.02
 O4M-H4M
 0.85 with sigma of 0.01
 O4M-H4MA
 0.85 with sigma of 0.01
 C7N-O7M
 1.4 with sigma of 0.02
 C5S-O5S
 1.4 with sigma of 0.02
 C9S-O9S
 1.4 with sigma of 0.02
 O1SB-C1S
 1.4 with sigma of 0.02
 H4MA-O13S_$1
 2 with sigma of 0.02
 O3S-C3S
 1.4 with sigma of 0.02
 C11S-O11S
 1.4 with sigma of 0.02
 O14S-C14S
 1.4 with sigma of 0.02
 C2S-O2S
 1.4 with sigma of 0.02
 C8S-O8S
 1.4 with sigma of 0.02
 O3M-H3M
 0.85 with sigma of 0.01
 O2M-H2M
 0.85 with sigma of 0.01
 O1M-H1M
 0.85 with sigma of 0.01
 O10M-H10M
 0.85 with sigma of 0.01
 O11M-H11M
 0.85 with sigma of 0.01
 O6M-H6M
 0.85 with sigma of 0.01
 O8M-H8M
 0.85 with sigma of 0.01
 O7M-H7MA
 0.85 with sigma of 0.01
 O7M-H7M
 0.85 with sigma of 0.01
 O9M-H9M
 0.85 with sigma of 0.01
 C7S-O7S
 1.4 with sigma of 0.02
 C6S-O6S
 1.4 with sigma of 0.02
 C5O-O5M
 1.4 with sigma of 0.02
 C5N-O5M
 1.4 with sigma of 0.02
 O16S-C16S
 1.4 with sigma of 0.02
 O1SA-C1S
 1.4 with sigma of 0.02
 O5M-H5MB
 0.87 with sigma of 0.01
 C12M-O12M
 1.4 with sigma of 0.02
 O10S-C10S
 1.4 with sigma of 0.02
 H12M-O12M
 0.85 with sigma of 0.02
 H5MA-O5M
 0.85 with sigma of 0.02
 H5M-O5M
 0.85 with sigma of 0.02
 O4S-C4S
 1.4 with sigma of 0.02
 C15S-O15S
 1.4 with sigma of 0.02
 C5M-O5M
 1.4 with sigma of 0.02
 C15A-Re2
 2.13 with sigma of 0.02
 Re2-C15B
 2.13 with sigma of 0.02
 C16A-Re2
 2.13 with sigma of 0.02
 C16B-Re2
 2.13 with sigma of 0.02
 C4M-H4M
 1.850555 with sigma of 0.02
 Fe3-H4M
 2.703835 with sigma of 0.02
 C4N-H4MA
 1.918357 with sigma of 0.02
 Fe3-H4MA
 2.741848 with sigma of 0.02
 C3M-H3M
 1.912633 with sigma of 0.02
 Fe2-H3M
 2.687356 with sigma of 0.02
 C2M-H2M
 1.891219 with sigma of 0.02
 Fe2-H2M
 2.742154 with sigma of 0.02
 C1M-H1M
 1.90549 with sigma of 0.02
 Fe2-H1M
 2.702069 with sigma of 0.02
 C10M-H10M
 1.89647 with sigma of 0.02
 Fe5-H10M
 2.680846 with sigma of 0.02
 C11M-H11M
 1.880003 with sigma of 0.02
 Fe5-H11M
 2.711672 with sigma of 0.02
 C6M-H6M
 1.870243 with sigma of 0.02
 Fe3-H6M
 2.661203 with sigma of 0.02
 C8M-H8M
 1.881713 with sigma of 0.02
 Fe4-H8M
 2.692691 with sigma of 0.02
 C7N-H7MA
 1.898861 with sigma of 0.02
 Fe4-H7MA
 2.752477 with sigma of 0.02
 C7M-H7M
 1.898284 with sigma of 0.02
 Fe4-H7M
 2.788086 with sigma of 0.02
 C9M-H9M
 1.924594 with sigma of 0.02
 Fe4-H9M
 2.767234 with sigma of 0.02
 C5O-H5MB
 1.904549 with sigma of 0.02
 Fe3-H5MB
 2.764044 with sigma of 0.02
 H12M-Fe5
 2.67 with sigma of 0.04
 O2S-H12M
 1.87 with sigma of 0.04
 H5MA-C5N
 1.87 with sigma of 0.04
 H5MA-Fe3
 2.67 with sigma of 0.04
 H5M-Fe3
 2.67 with sigma of 0.04
 H12M-C12M
 1.87 with sigma of 0.04
 H12C-H12M
 2 with sigma of 0.04
 C5M-H5M
 1.87 with sigma of 0.04
4. Rigid bond restraints
 O4M, C4N
 with sigma for 1-2 distances of 0.01 and sigma for 1-3 distances of 0.01
5. Uiso/Uaniso restraints and constraints
O6M \\sim C6M: within 3A with sigma of 0.01 and sigma for terminal atoms of
0.02 within 3A
O12M \\sim C12M: within 3A with sigma of 0.01 and sigma for terminal atoms of
0.02 within 3A
Uanis(C24) \\sim Ueq: with sigma of 0.01 and sigma for terminal atoms of 0.01
Uanis(N8) \\sim Ueq: with sigma of 0.1 and sigma for terminal atoms of 0.01
Uanis(C8) \\sim Ueq: with sigma of 0.01 and sigma for terminal atoms of 0.2
Uanis(C6M) \\sim Ueq: with sigma of 0.1 and sigma for terminal atoms of 0.02
Uanis(C15B) \\sim Ueq: with sigma of 0.02 and sigma for terminal atoms of 0.2
Uanis(C5M) \\sim Ueq: with sigma of 0.1 and sigma for terminal atoms of 0.02
Uanis(Re2) = Uanis(W2)
Uanis(Re3) = Uanis(W3)
Uanis(Re1) = Uanis(W1)
6. Others
 Fixed Sof: Re1(0.16667) Re2(0.16667) Re3(0.16667) W1(0.83333) W2(0.83333)
 W3(0.83333) H4M(0.5) H4MA(0.5) H5MB(0.3) H7M(0.5) H7MA(0.5) N15A(0.6)
 N16A(0.6) N15B(0.4) N16B(0.4) C15A(0.6) C16A(0.6) C15B(0.4) C16B(0.4) C4M(0.5)
 H4MB(0.5) H4MC(0.5) H4MD(0.5) C5M(0.3) H5MC(0.3) H5MD(0.3) H5ME(0.3) C7M(0.5)
 H7MB(0.5) H7MC(0.5) H7MD(0.5) C4N(0.5) H4NA(0.5) H4NB(0.5) H4NC(0.5) C5N(0.4)
 H5NA(0.4) H5NB(0.4) H5NC(0.4) C7N(0.5) H7NA(0.5) H7NB(0.5) H7NC(0.5) C5O(0.3)
 H5OA(0.3) H5OB(0.3) H5OC(0.3) O2S(0.5) C2S(0.5) O4S(0.25) C4S(0.25) O6S(0.5)
 C6S(0.5) O7S(0.5) C7S(0.5) O8S(0.5) C8S(0.5) O9S(0.5) C9S(0.5) O10S(0.25)
 C10S(0.25) H5M(0.3) H5MA(0.4) O11S(0.5) C11S(0.5) O12S(0.25) C12S(0.25)
 O13S(0.25) C13S(0.25) O14S(0.5) C14S(0.5) O15S(0.25) C15S(0.25) O16S(0.25)
 C16S(0.25) O1SA(0.25) O1SB(0.25) C1S(0.5)
7.a Idealised Me refined as rotating group:
 C1M(H1MA,H1MB,H1MC), C2M(H2MA,H2MB,H2MC), C3M(H3MA,H3MB,H3MC), C4M(H4MB,H4MC,
 H4MD), C5M(H5MC,H5MD,H5ME), C6M(H6MA,H6MB,H6MC), C7M(H7MB,H7MC,H7MD), C8M(H8MA,
 H8MB,H8MC), C9M(H9MA,H9MB,H9MC), C10M(H10A,H10B,H10C), C11M(H11A,H11B,H11C),
 C12M(H12A,H12B,H12C), C4N(H4NA,H4NB,H4NC), C5N(H5NA,H5NB,H5NC), C7N(H7NA,H7NB,
 H7NC), C5O(H5OA,H5OB,H5OC)
;
_olex2_submission_special_instructions 'No special instructions were received'

loop_
_space_group_symop_operation_xyz
'x, y, z'
'-x, y, -z+1/2'
'x+1/2, y+1/2, z'
'-x+1/2, y+1/2, -z+1/2'
'-x, -y, -z'
'x, -y, z-1/2'
'-x+1/2, -y+1/2, -z'
'x+1/2, -y+1/2, z-1/2'

loop_
_atom_site_label
_atom_site_type_symbol
_atom_site_fract_x
_atom_site_fract_y
_atom_site_fract_z
_atom_site_U_iso_or_equiv
_atom_site_adp_type
_atom_site_occupancy
_atom_site_site_symmetry_order
_atom_site_calc_flag
_atom_site_refinement_flags_posn
_atom_site_refinement_flags_adp
_atom_site_refinement_flags_occupancy
_atom_site_disorder_assembly
_atom_site_disorder_group
Re1 Re 0.55863(2) 0.45063(2) 0.37303(2) 0.01954(6) Uani 0.1667 1 d . . P A 2
Re2 Re 0.57798(2) 0.83267(2) 0.37975(2) 0.02490(7) Uani 0.1667 1 d D . P B 2
Re3 Re 0.32423(2) 0.66046(2) 0.26570(2) 0.01821(6) Uani 0.1667 1 d . . P C 2
W1 W 0.55863(2) 0.45063(2) 0.37303(2) 0.01954(6) Uani 0.8333 1 d . . P A 1
W2 W 0.57798(2) 0.83267(2) 0.37975(2) 0.02490(7) Uani 0.8333 1 d . . P B 1
W3 W 0.32423(2) 0.66046(2) 0.26570(2) 0.01821(6) Uani 0.8333 1 d . . P C 1
Fe1 Fe 0.500000 0.64776(6) 0.250000 0.0124(2) Uani 1 2 d S T P . .
Fe2 Fe 0.39320(3) 0.91983(5) 0.26622(3) 0.0265(2) Uani 1 1 d D . . . .
Fe3 Fe 0.47020(3) 0.65201(5) 0.43289(3) 0.0249(2) Uani 1 1 d D . . . .
Fe4 Fe 0.71608(3) 0.62781(5) 0.40963(3) 0.0269(2) Uani 1 1 d D . . . .
Fe5 Fe 0.36952(3) 0.38994(4) 0.25354(3) 0.02151(19) Uani 1 1 d D . . . .
O1M O 0.4167(2) 1.0228(3) 0.26484(19) 0.0438(13) Uani 1 1 d D . . . .
H1M H 0.4039(18) 1.0495(19) 0.2417(12) 0.066 Uiso 1 1 d D U . . .
O2M O 0.3771(2) 0.9511(3) 0.3215(2) 0.0464(14) Uani 1 1 d D . . . .
H2M H 0.372(3) 0.9928(10) 0.3284(13) 0.070 Uiso 1 1 d D U . . .
O3M O 0.32132(17) 0.9544(3) 0.22369(18) 0.0409(13) Uani 1 1 d D . . . .
H3M H 0.3069(14) 0.991(2) 0.2279(17) 0.061 Uiso 1 1 d D U . . .
O4M O 0.43229(19) 0.5786(3) 0.45802(17) 0.0391(12) Uani 1 1 d D U . . .
H4M H 0.3998(7) 0.579(3) 0.450(3) 0.059 Uiso 0.5 1 d D U P D 1
H4MA H 0.4096(10) 0.5905(13) 0.4682(12) 0.059 Uiso 0.5 1 d D U P E 2
O5M O 0.4292(2) 0.7278(3) 0.4523(2) 0.0513(15) Uani 1 1 d D . . . .
H5MB H 0.3963(8) 0.732(8) 0.444(8) 0.077 Uiso 0.3 1 d D U P F 3
O6M O 0.52530(18) 0.6562(3) 0.49908(15) 0.0376(12) Uani 1 1 d D U . . .
H6M H 0.5179(11) 0.649(4) 0.5218(5) 0.056 Uiso 1 1 d D U . . .
O7M O 0.7308(2) 0.6232(3) 0.47910(16) 0.0544(16) Uani 1 1 d D . . . .
H7M H 0.734(8) 0.5901(11) 0.4977(19) 0.082 Uiso 0.5 1 d D U P G 1
H7MA H 0.7581(14) 0.613(9) 0.5017(10) 0.082 Uiso 0.5 1 d D U P H 2
O8M O 0.78139(17) 0.6911(3) 0.42752(15) 0.0373(12) Uani 1 1 d D . . . .
H8M H 0.8055(16) 0.692(3) 0.4538(9) 0.056 Uiso 1 1 d D U . . .
O9M O 0.7639(2) 0.5401(3) 0.42226(18) 0.0473(13) Uani 1 1 d D . . . .
H9M H 0.7921(18) 0.530(2) 0.4444(17) 0.071 Uiso 1 1 d D U . . .
O10M O 0.29293(18) 0.3773(3) 0.20803(16) 0.0363(11) Uani 1 1 d D . . . .
H10M H 0.2845(8) 0.363(4) 0.1812(9) 0.054 Uiso 1 1 d D U . . .
O11M O 0.34599(18) 0.3622(3) 0.30609(15) 0.0346(11) Uani 1 1 d D . . . .
H11M H 0.324(2) 0.330(3) 0.3034(11) 0.052 Uiso 1 1 d D U . . .
O12M O 0.3808(2) 0.2827(3) 0.2499(2) 0.0475(14) Uani 1 1 d D U . . .
N1 N 0.52219(17) 0.5740(3) 0.29620(16) 0.0179(10) Uani 1 1 d . . . . .
N2 N 0.4461(2) 0.4026(3) 0.29963(18) 0.0242(12) Uani 1 1 d . . . . .
N3 N 0.6090(2) 0.4109(3) 0.30075(18) 0.0255(12) Uani 1 1 d . . . . .
N4 N 0.6534(2) 0.5605(3) 0.39604(19) 0.0406(15) Uani 1 1 d . . . . .
N5 N 0.5122(2) 0.5736(3) 0.41648(17) 0.0276(12) Uani 1 1 d . . . . .
N6 N 0.4992(3) 0.3776(3) 0.4307(2) 0.0475(17) Uani 1 1 d . . . . .
N7 N 0.5732(4) 0.2824(4) 0.3707(4) 0.094(4) Uani 1 1 d . . . . .
N8 N 0.6457(5) 0.4177(6) 0.4720(4) 0.130(4) Uani 1 1 d . U . . .
N9 N 0.52707(17) 0.7177(3) 0.29824(16) 0.0178(10) Uani 1 1 d . . . . .
N10 N 0.6672(2) 0.7149(3) 0.39826(19) 0.0365(14) Uani 1 1 d . . . . .
N11 N 0.4059(2) 0.8929(3) 0.20855(19) 0.0304(13) Uani 1 1 d . . . . .
N12 N 0.4663(2) 0.8902(3) 0.31046(19) 0.0299(13) Uani 1 1 d . . . . .
N13 N 0.5082(2) 0.7306(3) 0.41343(17) 0.0267(12) Uani 1 1 d . . . . .
N14 N 0.6377(2) 0.8166(3) 0.4901(2) 0.0375(14) Uani 1 1 d . . . . .
N17 N 0.56650(18) 0.6507(2) 0.24558(15) 0.0167(10) Uani 1 1 d . . . . .
N18 N 0.3653(2) 0.8202(3) 0.2692(2) 0.0317(13) Uani 1 1 d . . . . .
N19 N 0.70772(19) 0.6305(3) 0.34190(18) 0.0287(12) Uani 1 1 d . . . . .
N20 N 0.35309(19) 0.4957(3) 0.26241(18) 0.0260(12) Uani 1 1 d . . . . .
N21 N 0.4110(2) 0.6441(3) 0.36850(18) 0.0297(13) Uani 1 1 d . . . . .
N22 N 0.2856(3) 0.7331(5) 0.3386(3) 0.076(3) Uani 1 1 d . . . . .
N23 N 0.2239(2) 0.7569(3) 0.2083(2) 0.0338(14) Uani 1 1 d . . . . .
N24 N 0.2288(2) 0.5644(3) 0.2642(3) 0.0493(18) Uani 1 1 d . . . . .
N15A N 0.6915(7) 0.9135(12) 0.4158(7) 0.107(7) Uani 0.6 1 d . . P B 1
N16A N 0.5570(8) 0.9807(8) 0.4167(5) 0.095(6) Uani 0.6 1 d . . P B 1
N15B N 0.6630(8) 0.9519(10) 0.4126(6) 0.045(4) Uani 0.4 1 d . . P B 2
N16B N 0.5263(7) 0.9503(11) 0.4263(5) 0.046(4) Uani 0.4 1 d . . P B 2
C1 C 0.5337(2) 0.5311(3) 0.3221(2) 0.0184(12) Uani 1 1 d . . . . .
C2 C 0.4860(2) 0.4190(3) 0.3242(2) 0.0215(13) Uani 1 1 d . . . . .
C3 C 0.5918(2) 0.4244(3) 0.3261(2) 0.0214(13) Uani 1 1 d . . . . .
C4 C 0.6200(2) 0.5227(4) 0.3880(2) 0.0279(15) Uani 1 1 d . . . . .
C5 C 0.5295(2) 0.5320(3) 0.4017(2) 0.0226(13) Uani 1 1 d . . . . .
C6 C 0.5199(3) 0.4025(4) 0.4109(2) 0.0337(16) Uani 1 1 d . . . . .
C7 C 0.5692(4) 0.3409(4) 0.3725(3) 0.051(2) Uani 1 1 d . . . . .
C8 C 0.6153(4) 0.4302(5) 0.4369(3) 0.074(3) Uani 1 1 d . U . . .
C9 C 0.5458(2) 0.7561(3) 0.32734(19) 0.0169(12) Uani 1 1 d . . . . .
C10 C 0.6356(2) 0.7567(4) 0.3904(2) 0.0288(15) Uani 1 1 d . . . . .
C11 C 0.4107(2) 0.8721(3) 0.1772(2) 0.0257(14) Uani 1 1 d . . . . .
C12 C 0.5048(3) 0.8701(3) 0.3349(2) 0.0272(15) Uani 1 1 d . . . . .
C13 C 0.5320(2) 0.7673(3) 0.4016(2) 0.0251(14) Uani 1 1 d . . . . .
C14 C 0.6164(2) 0.8221(4) 0.4519(2) 0.0283(15) Uani 1 1 d . . . . .
C17 C 0.6048(2) 0.6549(3) 0.24243(19) 0.0171(12) Uani 1 1 d . . . . .
C18 C 0.3522(2) 0.7639(3) 0.2682(2) 0.0256(14) Uani 1 1 d . . . . .
C19 C 0.6975(2) 0.6405(3) 0.3043(2) 0.0184(12) Uani 1 1 d . . . . .
C20 C 0.3439(2) 0.5526(3) 0.2653(2) 0.0223(13) Uani 1 1 d . . . . .
C21 C 0.3805(2) 0.6468(3) 0.3325(2) 0.0240(14) Uani 1 1 d . . . . .
C22 C 0.2994(3) 0.7082(5) 0.3134(3) 0.046(2) Uani 1 1 d . . . . .
C23 C 0.2581(2) 0.7229(3) 0.2277(2) 0.0278(14) Uani 1 1 d . . . . .
C24 C 0.2620(2) 0.5977(3) 0.2645(2) 0.0299(15) Uani 1 1 d . U . . .
C15A C 0.6525(8) 0.8853(10) 0.4032(7) 0.061(5) Uani 0.6 1 d . . P B 1
C16A C 0.5633(8) 0.9292(8) 0.4043(5) 0.057(5) Uani 0.6 1 d . . P B 1
C15B C 0.6324(8) 0.9133(11) 0.4001(8) 0.037(6) Uani 0.4 1 d D U P B 2
C16B C 0.5440(8) 0.9068(9) 0.4100(7) 0.029(5) Uani 0.4 1 d D . P B 2
C1M C 0.4648(3) 1.0509(5) 0.2939(3) 0.066(3) Uani 1 1 d D . . . .
H1MA H 0.464475 1.101550 0.289994 0.099 Uiso 1 1 calc R U . . .
H1MB H 0.491831 1.030582 0.286252 0.099 Uiso 1 1 calc R U . . .
H1MC H 0.471280 1.039987 0.325281 0.099 Uiso 1 1 calc R U . . .
C2M C 0.3886(4) 0.9089(6) 0.3603(3) 0.069(3) Uani 1 1 d D . . . .
H2MA H 0.379235 0.860562 0.351154 0.104 Uiso 1 1 calc R U . . .
H2MB H 0.369373 0.925554 0.377588 0.104 Uiso 1 1 calc R U . . .
H2MC H 0.425233 0.911584 0.379164 0.104 Uiso 1 1 calc R U . . .
C3M C 0.2859(3) 0.9177(4) 0.1855(3) 0.048(2) Uani 1 1 d D . . . .
H3MA H 0.295917 0.922609 0.159997 0.072 Uiso 1 1 calc R U . . .
H3MB H 0.251619 0.937108 0.177316 0.072 Uiso 1 1 calc R U . . .
H3MC H 0.285752 0.868339 0.193050 0.072 Uiso 1 1 calc R U . . .
C4M C 0.4491(7) 0.5126(8) 0.4727(6) 0.045(4) Uani 0.5 1 d D . P I 1
H4MB H 0.448015 0.484288 0.447094 0.068 Uiso 0.5 1 calc R U P I 1
H4MC H 0.427041 0.491675 0.485978 0.068 Uiso 0.5 1 calc R U P I 1
H4MD H 0.484169 0.514734 0.495387 0.068 Uiso 0.5 1 calc R U P I 1
C5M C 0.3795(9) 0.730(2) 0.4493(14) 0.083(11) Uani 0.3 1 d D U P J 1
H5MC H 0.361137 0.768042 0.429267 0.125 Uiso 0.3 1 calc R U P J 1
H5MD H 0.379716 0.737533 0.479349 0.125 Uiso 0.3 1 calc R U P J 1
H5ME H 0.362503 0.685698 0.437130 0.125 Uiso 0.3 1 calc R U P J 1
C6M C 0.5762(4) 0.6749(7) 0.5141(3) 0.094(4) Uani 1 1 d D U . . .
H6MA H 0.587768 0.669232 0.489554 0.141 Uiso 1 1 calc R U . . .
H6MB H 0.596620 0.645138 0.539518 0.141 Uiso 1 1 calc R U . . .
H6MC H 0.580247 0.723646 0.523883 0.141 Uiso 1 1 calc R U . . .
C7M C 0.7337(7) 0.6884(9) 0.5025(6) 0.087(8) Uani 0.5 1 d D . P K 1
H7MB H 0.745287 0.725279 0.487832 0.130 Uiso 0.5 1 calc R U P K 1
H7MC H 0.757818 0.683788 0.533957 0.130 Uiso 0.5 1 calc R U P K 1
H7MD H 0.699902 0.700341 0.501417 0.130 Uiso 0.5 1 calc R U P K 1
C8M C 0.7873(3) 0.7494(4) 0.4030(2) 0.048(2) Uani 1 1 d D . . . .
H8MA H 0.772850 0.738594 0.370676 0.071 Uiso 1 1 calc R U . . .
H8MB H 0.823679 0.760216 0.412802 0.071 Uiso 1 1 calc R U . . .
H8MC H 0.769594 0.789651 0.408553 0.071 Uiso 1 1 calc R U . . .
C9M C 0.7482(5) 0.4799(6) 0.3924(4) 0.093(4) Uani 1 1 d D . . . .
H9MA H 0.778379 0.456091 0.392222 0.139 Uiso 1 1 calc R U . . .
H9MB H 0.726636 0.495225 0.361806 0.139 Uiso 1 1 calc R U . . .
H9MC H 0.728839 0.447783 0.403234 0.139 Uiso 1 1 calc R U . . .
C10M C 0.2484(3) 0.4032(4) 0.2128(3) 0.045(2) Uani 1 1 d D . . . .
H10A H 0.230864 0.436519 0.188560 0.068 Uiso 1 1 calc R U . . .
H10B H 0.258309 0.426446 0.242049 0.068 Uiso 1 1 calc R U . . .
H10C H 0.225392 0.364400 0.211000 0.068 Uiso 1 1 calc R U . . .
C11M C 0.3633(3) 0.3914(5) 0.3493(3) 0.061(3) Uani 1 1 d D . . . .
H11A H 0.373303 0.439940 0.348131 0.092 Uiso 1 1 calc R U . . .
H11B H 0.392776 0.365039 0.369818 0.092 Uiso 1 1 calc R U . . .
H11C H 0.335974 0.389763 0.360352 0.092 Uiso 1 1 calc R U . . .
C12M C 0.3546(5) 0.2340(6) 0.2194(5) 0.126(5) Uani 1 1 d D U . L 2
H12A H 0.363221 0.237315 0.192960 0.189 Uiso 1 1 calc R U . L 2
H12B H 0.317967 0.241654 0.210112 0.189 Uiso 1 1 calc R U . L 2
H12C H 0.363699 0.187636 0.232863 0.189 Uiso 1 1 calc DR U . L 2
C4N C 0.4144(8) 0.5100(10) 0.4373(9) 0.077(7) Uani 0.5 1 d D U P I 2
H4NA H 0.428205 0.500600 0.414600 0.116 Uiso 0.5 1 calc R U P I 2
H4NB H 0.377041 0.509808 0.422979 0.116 Uiso 0.5 1 calc R U P I 2
H4NC H 0.426005 0.473890 0.460680 0.116 Uiso 0.5 1 calc R U P I 2
C5N C 0.4065(8) 0.7872(10) 0.4279(7) 0.050(5) Uani 0.4 1 d D . P J 2
H5NA H 0.414852 0.790863 0.401406 0.075 Uiso 0.4 1 calc R U P J 2
H5NB H 0.419315 0.828414 0.447020 0.075 Uiso 0.4 1 calc R U P J 2
H5NC H 0.369460 0.784216 0.418248 0.075 Uiso 0.4 1 calc R U P J 2
C7N C 0.6896(7) 0.6226(14) 0.4953(7) 0.081(7) Uani 0.5 1 d D . P K 2
H7NA H 0.656819 0.630085 0.469817 0.122 Uiso 0.5 1 calc R U P K 2
H7NB H 0.695269 0.659674 0.517563 0.122 Uiso 0.5 1 calc R U P K 2
H7NC H 0.689067 0.577451 0.509260 0.122 Uiso 0.5 1 calc R U P K 2
C5O C 0.4528(15) 0.7891(15) 0.4776(14) 0.105(19) Uani 0.3 1 d D . P J 3
H5OA H 0.478981 0.775505 0.506857 0.158 Uiso 0.3 1 calc R U P J 3
H5OB H 0.426869 0.817585 0.482289 0.158 Uiso 0.3 1 calc R U P J 3
H5OC H 0.468496 0.816112 0.460780 0.158 Uiso 0.3 1 calc R U P J 3
O2S O 0.4091(6) 0.2046(8) 0.3214(5) 0.085(4) Uiso 0.5 1 d D . P M 1
C2S C 0.4466(7) 0.2300(11) 0.3631(6) 0.069(5) Uiso 0.5 1 d D . P M 1
O3S O 0.2609(3) 0.3206(4) 0.1250(3) 0.086(2) Uiso 1 1 d D . . . .
C3S C 0.2906(6) 0.2949(8) 0.1008(5) 0.116(5) Uiso 1 1 d D . . . .
O4S O 0.4775(13) 0.8525(18) 0.4930(12) 0.095(10) Uiso 0.25 1 d D . P N 1
C4S C 0.524(2) 0.888(4) 0.517(2) 0.16(3) Uiso 0.25 1 d D . P . .
O5S O 0.3894(3) 1.0792(4) 0.3581(2) 0.076(2) Uiso 1 1 d D . . O 2
C5S C 0.3405(5) 1.0986(9) 0.3596(5) 0.127(5) Uiso 1 1 d D . . O 2
O6S O 0.3780(8) 1.0818(11) 0.1875(6) 0.089(6) Uiso 0.5 1 d D . P P 2
C6S C 0.3911(15) 1.078(2) 0.1515(11) 0.153(14) Uiso 0.5 1 d D . P P 2
O7S O 0.3972(7) 1.0868(10) 0.1878(6) 0.083(6) Uiso 0.5 1 d D . P Q 1
C7S C 0.3409(7) 1.0861(11) 0.1590(7) 0.068(5) Uiso 0.5 1 d D . P Q 1
O8S O 0.4374(6) 1.1395(8) 0.1419(5) 0.082(4) Uiso 0.5 1 d D . P R 1
C8S C 0.4252(10) 1.1109(14) 0.0990(7) 0.099(8) Uiso 0.5 1 d D . P R 1
O9S O 0.4634(6) 1.0610(8) 0.4351(5) 0.087(5) Uiso 0.5 1 d D . P S 1
C9S C 0.4979(11) 1.1018(16) 0.4210(11) 0.125(10) Uiso 0.5 1 d D . P S 1
O10S O 0.532(3) 1.155(4) 0.411(2) 0.25(3) Uiso 0.25 1 d D . P T 2
C10S C 0.557(2) 1.114(3) 0.4494(17) 0.093(15) Uiso 0.25 1 d D . P T 2
H5M H 0.441(6) 0.769(5) 0.458(12) 0.140 Uiso 0.3 1 d D U P U 1
H5MA H 0.416(7) 0.719(6) 0.471(5) 0.140 Uiso 0.4 1 d D U P V 2
H12M H 0.402(2) 0.2619(15) 0.2739(11) 0.140 Uiso 1 1 d D U . . .
O11S O 0.7510(7) 1.0073(9) 0.4750(6) 0.101(5) Uiso 0.5 1 d D . P . .
C11S C 0.7290(10) 1.0694(12) 0.4846(9) 0.095(8) Uiso 0.5 1 d D . P . .
O12S O 0.8321(9) 1.0495(13) 0.4321(8) 0.052(6) Uiso 0.25 1 d . . P W 1
C12S C 0.7877(16) 1.084(2) 0.4003(14) 0.061(11) Uiso 0.25 1 d . . P X 2
O13S O 0.8329(9) 1.1014(14) 0.4392(8) 0.057(6) Uiso 0.25 1 d . . P X 2
C13S C 0.7977(12) 1.0588(17) 0.3939(10) 0.035(7) Uiso 0.25 1 d . . P W 1
O14S O 0.8450(8) 1.2059(12) 0.4735(7) 0.134(7) Uiso 0.5 1 d D . P Y 2
C14S C 0.8463(11) 1.2528(15) 0.5069(9) 0.115(9) Uiso 0.5 1 d D . P Y 2
O15S O 0.8616(18) 0.535(2) 0.4413(14) 0.159(18) Uiso 0.25 1 d D . P Z 2
C15S C 0.8837(14) 0.4892(19) 0.4783(12) 0.058(9) Uiso 0.25 1 d D . P Z 2
O16S O 0.7857(15) 0.469(2) 0.5035(15) 0.132(15) Uiso 0.25 1 d D . P A 1
C16S C 0.8305(16) 0.492(2) 0.5000(15) 0.081(13) Uiso 0.25 1 d D . P A 1
O1SA O 0.4675(18) 0.232(3) 0.2322(9) 0.160(18) Uiso 0.25 1 d D . P B 2
O1SB O 0.500000 0.2613(10) 0.250000 0.065(5) Uiso 0.5 2 d DS . P B 1
C1S C 0.4813(7) 0.2347(10) 0.2795(6) 0.058(5) Uiso 0.5 1 d D . P . .

loop_
_atom_site_aniso_label
_atom_site_aniso_U_11
_atom_site_aniso_U_22
_atom_site_aniso_U_33
_atom_site_aniso_U_23
_atom_site_aniso_U_13
_atom_site_aniso_U_12
Re1 0.02007(12) 0.01901(13) 0.02100(12) 0.00386(10) 0.00974(10) 0.00176(10)
Re2 0.03215(14) 0.01823(13) 0.02199(13) -0.00266(10) 0.00834(11) -0.00503(11)
Re3 0.01326(11) 0.02127(13) 0.02255(13) -0.00428(10) 0.00974(10) -0.00343(10)
W1 0.02007(12) 0.01901(13) 0.02100(12) 0.00386(10) 0.00974(10) 0.00176(10)
W2 0.03215(14) 0.01823(13) 0.02199(13) -0.00266(10) 0.00834(11) -0.00503(11)
W3 0.01326(11) 0.02127(13) 0.02255(13) -0.00428(10) 0.00974(10) -0.00343(10)
Fe1 0.0119(5) 0.0124(5) 0.0153(5) 0.000 0.0078(4) 0.000
Fe2 0.0188(4) 0.0188(5) 0.0446(6) -0.0105(4) 0.0156(4) -0.0007(4)
Fe3 0.0302(5) 0.0291(5) 0.0187(4) 0.0010(4) 0.0131(4) 0.0026(4)
Fe4 0.0197(5) 0.0386(6) 0.0203(5) -0.0061(4) 0.0058(4) -0.0059(4)
Fe5 0.0216(4) 0.0195(4) 0.0270(5) -0.0005(4) 0.0134(4) -0.0036(4)
O1M 0.040(3) 0.028(3) 0.061(4) -0.004(2) 0.018(3) -0.005(2)
O2M 0.042(3) 0.044(3) 0.068(4) -0.024(3) 0.037(3) -0.010(3)
O3M 0.021(2) 0.034(3) 0.062(3) -0.011(3) 0.011(2) 0.007(2)
O4M 0.039(3) 0.045(3) 0.039(3) 0.004(2) 0.021(2) -0.007(2)
O5M 0.065(4) 0.049(3) 0.053(4) -0.006(3) 0.037(3) 0.013(3)
O6M 0.037(3) 0.056(3) 0.022(2) 0.005(2) 0.014(2) -0.009(2)
O7M 0.045(3) 0.089(5) 0.023(3) -0.009(3) 0.008(3) 0.003(3)
O8M 0.023(2) 0.048(3) 0.030(3) 0.000(2) -0.001(2) -0.012(2)
O9M 0.054(4) 0.044(3) 0.042(3) 0.000(3) 0.019(3) 0.002(3)
O10M 0.031(3) 0.037(3) 0.040(3) -0.013(2) 0.014(2) -0.006(2)
O11M 0.038(3) 0.043(3) 0.027(2) -0.005(2) 0.018(2) -0.021(2)
O12M 0.058(4) 0.022(3) 0.070(4) 0.000(3) 0.034(3) 0.000(2)
N1 0.014(2) 0.018(3) 0.024(3) -0.001(2) 0.011(2) 0.000(2)
N2 0.024(3) 0.023(3) 0.029(3) 0.002(2) 0.013(2) -0.006(2)
N3 0.031(3) 0.020(3) 0.029(3) 0.004(2) 0.016(3) 0.004(2)
N4 0.037(4) 0.056(4) 0.028(3) -0.007(3) 0.013(3) -0.015(3)
N5 0.034(3) 0.030(3) 0.024(3) 0.003(2) 0.017(3) 0.002(3)
N6 0.073(5) 0.044(4) 0.041(4) 0.006(3) 0.040(4) -0.006(4)
N7 0.140(9) 0.041(5) 0.163(10) 0.028(5) 0.127(8) 0.023(5)
N8 0.121(7) 0.105(7) 0.102(7) 0.054(6) -0.018(5) -0.028(6)
N9 0.015(2) 0.020(3) 0.022(3) 0.003(2) 0.011(2) 0.001(2)
N10 0.021(3) 0.054(4) 0.027(3) -0.013(3) 0.001(2) 0.001(3)
N11 0.022(3) 0.034(3) 0.035(3) -0.004(3) 0.011(3) 0.003(2)
N12 0.022(3) 0.030(3) 0.039(3) -0.012(3) 0.014(3) -0.001(2)
N13 0.035(3) 0.030(3) 0.019(3) 0.000(2) 0.014(2) 0.003(3)
N14 0.031(3) 0.037(4) 0.037(4) -0.005(3) 0.006(3) -0.007(3)
N17 0.016(3) 0.016(3) 0.017(2) 0.0022(19) 0.006(2) 0.004(2)
N18 0.021(3) 0.026(3) 0.050(4) -0.012(3) 0.016(3) 0.000(2)
N19 0.020(3) 0.034(3) 0.029(3) -0.001(3) 0.007(2) -0.005(2)
N20 0.023(3) 0.025(3) 0.034(3) -0.002(2) 0.015(2) -0.004(2)
N21 0.031(3) 0.036(3) 0.023(3) -0.004(2) 0.011(3) -0.001(3)
N22 0.048(4) 0.132(8) 0.057(5) -0.032(5) 0.030(4) 0.006(5)
N23 0.026(3) 0.033(3) 0.044(4) -0.010(3) 0.016(3) 0.000(3)
N24 0.035(4) 0.042(4) 0.082(5) 0.009(4) 0.034(4) -0.005(3)
N15A 0.081(13) 0.127(18) 0.099(14) -0.034(13) 0.023(12) -0.067(13)
N16A 0.155(19) 0.044(10) 0.062(10) -0.020(8) 0.017(11) 0.023(10)
N15B 0.050(12) 0.040(11) 0.035(9) -0.002(8) 0.006(9) -0.024(10)
N16B 0.053(11) 0.049(11) 0.028(9) -0.004(8) 0.008(8) 0.028(9)
C1 0.019(3) 0.016(3) 0.021(3) -0.002(3) 0.010(2) 0.000(2)
C2 0.027(3) 0.020(3) 0.023(3) 0.002(3) 0.014(3) -0.004(3)
C3 0.024(3) 0.020(3) 0.020(3) 0.005(3) 0.009(3) 0.003(3)
C4 0.028(4) 0.036(4) 0.021(3) -0.002(3) 0.011(3) -0.007(3)
C5 0.022(3) 0.028(3) 0.020(3) 0.001(3) 0.010(3) -0.002(3)
C6 0.046(4) 0.033(4) 0.028(4) 0.009(3) 0.020(3) 0.006(3)
C7 0.075(6) 0.025(4) 0.081(6) 0.018(4) 0.060(5) 0.012(4)
C8 0.065(5) 0.059(5) 0.065(6) 0.037(4) -0.009(4) -0.015(4)
C9 0.018(3) 0.014(3) 0.019(3) 0.000(3) 0.008(2) 0.000(2)
C10 0.017(3) 0.044(4) 0.020(3) -0.012(3) 0.002(3) -0.010(3)
C11 0.017(3) 0.023(3) 0.037(4) 0.004(3) 0.010(3) 0.003(3)
C12 0.032(4) 0.022(3) 0.034(4) -0.012(3) 0.019(3) -0.006(3)
C13 0.031(3) 0.023(3) 0.021(3) -0.006(3) 0.010(3) 0.004(3)
C14 0.024(3) 0.034(4) 0.021(4) -0.004(3) 0.003(3) 0.002(3)
C17 0.016(3) 0.016(3) 0.019(3) 0.001(2) 0.007(2) 0.004(2)
C18 0.014(3) 0.027(4) 0.036(4) -0.009(3) 0.010(3) 0.001(3)
C19 0.010(3) 0.023(3) 0.021(3) 0.000(3) 0.005(2) -0.001(2)
C20 0.015(3) 0.029(4) 0.026(3) -0.008(3) 0.010(3) -0.010(3)
C21 0.026(3) 0.025(3) 0.027(4) -0.002(3) 0.017(3) -0.006(3)
C22 0.028(4) 0.076(6) 0.036(4) -0.019(4) 0.017(3) -0.013(4)
C23 0.019(3) 0.029(4) 0.035(4) -0.008(3) 0.011(3) -0.003(3)
C24 0.022(3) 0.024(3) 0.045(4) 0.001(3) 0.015(3) -0.003(3)
C15A 0.066(13) 0.052(12) 0.057(11) -0.009(10) 0.017(10) -0.035(10)
C16A 0.102(16) 0.012(8) 0.029(8) -0.008(7) -0.005(9) 0.000(8)
C15B 0.055(13) 0.032(12) 0.023(9) 0.006(9) 0.015(9) -0.009(10)
C16B 0.046(13) 0.006(10) 0.032(11) 0.003(8) 0.011(9) 0.000(8)
C1M 0.048(5) 0.052(6) 0.092(7) -0.009(5) 0.021(5) -0.027(5)
C2M 0.058(6) 0.091(8) 0.074(7) -0.035(6) 0.043(5) -0.015(5)
C3M 0.025(4) 0.048(5) 0.057(5) -0.007(4) 0.002(4) 0.003(4)
C4M 0.055(11) 0.028(8) 0.061(11) 0.017(8) 0.033(9) 0.002(8)
C5M 0.064(16) 0.10(2) 0.096(19) -0.004(15) 0.046(14) -0.006(14)
C6M 0.075(6) 0.132(9) 0.054(6) 0.026(6) 0.002(5) -0.055(6)
C7M 0.046(11) 0.16(2) 0.043(11) -0.042(13) 0.004(9) 0.017(13)
C8M 0.047(5) 0.057(5) 0.028(4) -0.003(4) 0.003(3) -0.023(4)
C9M 0.117(10) 0.070(8) 0.092(9) -0.007(7) 0.041(8) 0.028(7)
C10M 0.028(4) 0.053(5) 0.057(5) 0.005(4) 0.018(4) -0.003(4)
C11M 0.050(5) 0.096(8) 0.040(5) -0.014(5) 0.021(4) -0.028(5)
C12M 0.085(8) 0.071(8) 0.190(13) -0.056(8) 0.020(9) 0.005(7)
C4N 0.047(11) 0.054(11) 0.13(2) -0.023(12) 0.038(13) -0.021(10)
C5N 0.061(14) 0.044(12) 0.054(13) 0.019(10) 0.032(11) 0.017(11)
C7N 0.069(14) 0.13(2) 0.059(13) -0.022(13) 0.037(11) -0.015(14)
C5O 0.17(5) 0.05(2) 0.18(5) -0.01(3) 0.16(4) -0.01(2)

loop_
_atom_type_symbol
_atom_type_description
_atom_type_scat_dispersion_real
_atom_type_scat_dispersion_imag
_atom_type_scat_source
C C 0.0033 0.0016 'International Tables Vol C Tables 4.2.6.8 and 6.1.1.4'
H H 0.0000 0.0000 'International Tables Vol C Tables 4.2.6.8 and 6.1.1.4'
Fe Fe 0.3463 0.8444 'International Tables Vol C Tables 4.2.6.8 and 6.1.1.4'
N N 0.0061 0.0033 'International Tables Vol C Tables 4.2.6.8 and 6.1.1.4'
O O 0.0106 0.0060 'International Tables Vol C Tables 4.2.6.8 and 6.1.1.4'
Re Re -1.0185 7.2310 'International Tables Vol C Tables 4.2.6.8 and 6.1.1.4'
W W -0.8490 6.8722 'International Tables Vol C Tables 4.2.6.8 and 6.1.1.4'

loop_
_geom_angle_atom_site_label_1
_geom_angle_atom_site_label_2
_geom_angle_atom_site_label_3
_geom_angle
_geom_angle_site_symmetry_1
_geom_angle_site_symmetry_3
_geom_angle_publ_flag
C2 Re1 C1 73.3(2) . . ?
C2 Re1 C3 89.1(2) . . ?
C2 Re1 C5 95.5(2) . . ?
C2 Re1 C6 74.3(2) . . ?
C3 Re1 C1 74.6(2) . . ?
C3 Re1 C5 146.4(2) . . ?
C3 Re1 C6 140.5(2) . . ?
C4 Re1 C1 72.6(2) . . ?
C4 Re1 C2 145.3(2) . . ?
C4 Re1 C3 76.0(2) . . ?
C4 Re1 C5 81.7(2) . . ?
C4 Re1 C6 135.2(3) . . ?
C5 Re1 C1 75.0(2) . . ?
C5 Re1 C6 72.1(2) . . ?
C6 Re1 C1 130.6(2) . . ?
C7 Re1 C1 135.0(3) . . ?
C7 Re1 C2 79.2(3) . . ?
C7 Re1 C3 70.0(3) . . ?
C7 Re1 C4 122.5(3) . . ?
C7 Re1 C5 143.5(3) . . ?
C7 Re1 C6 71.8(3) . . ?
C8 Re1 C1 140.9(3) . . ?
C8 Re1 C2 145.0(3) . . ?
C8 Re1 C3 105.5(4) . . ?
C8 Re1 C4 69.8(3) . . ?
C8 Re1 C5 89.6(4) . . ?
C8 Re1 C6 74.4(3) . . ?
C8 Re1 C7 76.5(4) . . ?
C9 Re2 C14 131.3(2) . . ?
C9 Re2 C16B 132.6(6) . . ?
C10 Re2 C9 73.6(2) . . ?
C10 Re2 C11 90.5(2) . 2_655 ?
C10 Re2 C12 145.8(2) . . ?
C10 Re2 C13 94.8(2) . . ?
C10 Re2 C14 74.5(2) . . ?
C10 Re2 C16B 146.9(6) . . ?
C11 Re2 C9 74.2(2) 2_655 . ?
C11 Re2 C12 74.9(2) 2_655 . ?
C11 Re2 C13 145.2(2) 2_655 . ?
C11 Re2 C14 141.4(2) 2_655 . ?
C11 Re2 C16B 114.0(6) 2_655 . ?
C12 Re2 C9 72.6(2) . . ?
C12 Re2 C14 134.7(2) . . ?
C12 Re2 C16B 65.9(6) . . ?
C13 Re2 C9 74.5(2) . . ?
C13 Re2 C12 81.8(2) . . ?
C13 Re2 C14 72.6(2) . . ?
C13 Re2 C16B 77.9(6) . . ?
C14 Re2 C16B 72.5(6) . . ?
C15B Re2 C9 141.1(7) . . ?
C15B Re2 C10 91.5(7) . . ?
C15B Re2 C12 111.4(7) . . ?
C15B Re2 C13 143.7(7) . . ?
C15B Re2 C14 74.8(7) . . ?
C15B Re2 C16B 77.5(9) . . ?
C17 Re3 C23 127.8(2) 2_655 . ?
C18 Re3 C17 72.1(2) . 2_655 ?
C18 Re3 C20 143.5(2) . . ?
C18 Re3 C21 87.5(2) . . ?
C18 Re3 C22 78.5(3) . . ?
C18 Re3 C23 74.6(2) . . ?
C18 Re3 C24 145.5(2) . . ?
C19 Re3 C17 75.6(2) 2_655 2_655 ?
C19 Re3 C18 98.9(2) 2_655 . ?
C19 Re3 C20 77.6(2) 2_655 . ?
C19 Re3 C21 146.8(2) 2_655 . ?
C19 Re3 C22 143.3(3) 2_655 . ?
C19 Re3 C23 71.2(2) 2_655 . ?
C19 Re3 C24 89.5(2) 2_655 . ?
C20 Re3 C17 71.9(2) . 2_655 ?
C20 Re3 C23 134.7(2) . . ?
C21 Re3 C17 75.6(2) . 2_655 ?
C21 Re3 C20 78.1(2) . . ?
C21 Re3 C22 69.9(3) . . ?
C21 Re3 C23 141.2(2) . . ?
C21 Re3 C24 103.6(2) . . ?
C22 Re3 C17 135.1(2) . 2_655 ?
C22 Re3 C20 125.4(3) . . ?
C22 Re3 C23 72.9(3) . . ?
C24 Re3 C17 142.1(2) . 2_655 ?
C24 Re3 C20 70.9(2) . . ?
C24 Re3 C22 75.1(3) . . ?
C24 Re3 C23 76.7(2) . . ?
C2 W1 C1 73.3(2) . . ?
C2 W1 C3 89.1(2) . . ?
C2 W1 C5 95.5(2) . . ?
C2 W1 C6 74.3(2) . . ?
C3 W1 C1 74.6(2) . . ?
C3 W1 C5 146.4(2) . . ?
C3 W1 C6 140.5(2) . . ?
C4 W1 C1 72.6(2) . . ?
C4 W1 C2 145.3(2) . . ?
C4 W1 C3 76.0(2) . . ?
C4 W1 C5 81.7(2) . . ?
C4 W1 C6 135.2(3) . . ?
C5 W1 C1 75.0(2) . . ?
C5 W1 C6 72.1(2) . . ?
C6 W1 C1 130.6(2) . . ?
C7 W1 C1 135.0(3) . . ?
C7 W1 C2 79.2(3) . . ?
C7 W1 C3 70.0(3) . . ?
C7 W1 C4 122.5(3) . . ?
C7 W1 C5 143.5(3) . . ?
C7 W1 C6 71.8(3) . . ?
C8 W1 C1 140.9(3) . . ?
C8 W1 C2 145.0(3) . . ?
C8 W1 C3 105.5(4) . . ?
C8 W1 C4 69.8(3) . . ?
C8 W1 C5 89.6(4) . . ?
C8 W1 C6 74.4(3) . . ?
C8 W1 C7 76.5(4) . . ?
C9 W2 C14 131.3(2) . . ?
C9 W2 C15A 129.4(6) . . ?
C10 W2 C9 73.6(2) . . ?
C10 W2 C11 90.5(2) . 2_655 ?
C10 W2 C12 145.8(2) . . ?
C10 W2 C13 94.8(2) . . ?
C10 W2 C14 74.5(2) . . ?
C10 W2 C15A 71.2(6) . . ?
C11 W2 C9 74.2(2) 2_655 . ?
C11 W2 C12 74.9(2) 2_655 . ?
C11 W2 C13 145.2(2) 2_655 . ?
C11 W2 C14 141.4(2) 2_655 . ?
C11 W2 C15A 71.0(6) 2_655 . ?
C12 W2 C9 72.6(2) . . ?
C12 W2 C14 134.7(2) . . ?
C12 W2 C15A 129.0(6) . . ?
C13 W2 C9 74.5(2) . . ?
C13 W2 C12 81.8(2) . . ?
C13 W2 C14 72.6(2) . . ?
C13 W2 C15A 142.8(6) . . ?
C14 W2 C15A 70.5(6) . . ?
C16A W2 C9 143.6(5) . . ?
C16A W2 C10 142.7(5) . . ?
C16A W2 C11 97.7(6) . 2_655 ?
C16A W2 C12 71.0(5) . . ?
C16A W2 C13 98.7(6) . . ?
C16A W2 C14 76.7(5) . . ?
C16A W2 C15A 77.2(8) . . ?
C17 W3 C23 127.8(2) 2_655 . ?
C18 W3 C17 72.1(2) . 2_655 ?
C18 W3 C20 143.5(2) . . ?
C18 W3 C21 87.5(2) . . ?
C18 W3 C22 78.5(3) . . ?
C18 W3 C23 74.6(2) . . ?
C18 W3 C24 145.5(2) . . ?
C19 W3 C17 75.6(2) 2_655 2_655 ?
C19 W3 C18 98.9(2) 2_655 . ?
C19 W3 C20 77.6(2) 2_655 . ?
C19 W3 C21 146.8(2) 2_655 . ?
C19 W3 C22 143.3(3) 2_655 . ?
C19 W3 C23 71.2(2) 2_655 . ?
C19 W3 C24 89.5(2) 2_655 . ?
C20 W3 C17 71.9(2) . 2_655 ?
C20 W3 C23 134.7(2) . . ?
C21 W3 C17 75.6(2) . 2_655 ?
C21 W3 C20 78.1(2) . . ?
C21 W3 C22 69.9(3) . . ?
C21 W3 C23 141.2(2) . . ?
C21 W3 C24 103.6(2) . . ?
C22 W3 C17 135.1(2) . 2_655 ?
C22 W3 C20 125.4(3) . . ?
C22 W3 C23 72.9(3) . . ?
C24 W3 C17 142.1(2) . 2_655 ?
C24 W3 C20 70.9(2) . . ?
C24 W3 C22 75.1(3) . . ?
C24 W3 C23 76.7(2) . . ?
N1 Fe1 N1 88.1(3) . 2_655 ?
N9 Fe1 N1 175.69(19) 2_655 . ?
N9 Fe1 N1 89.09(19) 2_655 2_655 ?
N9 Fe1 N1 175.69(19) . 2_655 ?
N9 Fe1 N1 89.10(19) . . ?
N9 Fe1 N9 93.9(3) 2_655 . ?
N17 Fe1 N1 89.66(19) 2_655 . ?
N17 Fe1 N1 92.70(19) . . ?
N17 Fe1 N1 92.70(19) 2_655 2_655 ?
N17 Fe1 N1 89.65(19) . 2_655 ?
N17 Fe1 N9 87.24(19) . . ?
N17 Fe1 N9 90.52(19) . 2_655 ?
N17 Fe1 N9 87.24(19) 2_655 2_655 ?
N17 Fe1 N9 90.52(19) 2_655 . ?
N17 Fe1 N17 176.7(3) 2_655 . ?
O1M Fe2 O2M 85.9(2) . . ?
O1M Fe2 N11 92.5(2) . . ?
O3M Fe2 O1M 85.7(2) . . ?
O3M Fe2 O2M 88.7(2) . . ?
O3M Fe2 N11 88.1(2) . . ?
O3M Fe2 N12 177.0(2) . . ?
O3M Fe2 N18 91.6(2) . . ?
N11 Fe2 O2M 176.5(2) . . ?
N12 Fe2 O1M 91.7(2) . . ?
N12 Fe2 O2M 89.7(2) . . ?
N12 Fe2 N11 93.5(2) . . ?
N12 Fe2 N18 90.8(2) . . ?
N18 Fe2 O1M 175.5(2) . . ?
N18 Fe2 O2M 90.3(2) . . ?
N18 Fe2 N11 91.1(2) . . ?
O5M Fe3 O4M 85.2(2) . . ?
O5M Fe3 N5 177.2(2) . . ?
O6M Fe3 O4M 85.73(19) . . ?
O6M Fe3 O5M 87.1(2) . . ?
O6M Fe3 N5 90.7(2) . . ?
O6M Fe3 N13 90.60(19) . . ?
O6M Fe3 N21 175.4(2) . . ?
N5 Fe3 O4M 92.9(2) . . ?
N13 Fe3 O4M 174.4(2) . . ?
N13 Fe3 O5M 90.5(2) . . ?
N13 Fe3 N5 91.3(2) . . ?
N13 Fe3 N21 93.7(2) . . ?
N21 Fe3 O4M 89.9(2) . . ?
N21 Fe3 O5M 91.2(2) . . ?
N21 Fe3 N5 90.8(2) . . ?
O7M Fe4 N10 93.2(2) . . ?
O8M Fe4 O7M 87.3(2) . . ?
O8M Fe4 N4 175.9(2) . . ?
O8M Fe4 N10 92.5(2) . . ?
O9M Fe4 O7M 85.5(2) . . ?
O9M Fe4 O8M 88.4(2) . . ?
O9M Fe4 N4 88.9(2) . . ?
O9M Fe4 N10 178.4(2) . . ?
O9M Fe4 N19 90.9(2) . . ?
N4 Fe4 O7M 89.3(2) . . ?
N4 Fe4 N10 90.1(2) . . ?
N19 Fe4 O7M 175.4(2) . . ?
N19 Fe4 O8M 89.54(19) . . ?
N19 Fe4 N4 93.6(2) . . ?
N19 Fe4 N10 90.4(2) . . ?
O10M Fe5 O11M 87.56(19) . . ?
O10M Fe5 N2 179.5(2) . . ?
O10M Fe5 N3 90.4(2) . 2_655 ?
O10M Fe5 N20 88.9(2) . . ?
O11M Fe5 N20 88.5(2) . . ?
O12M Fe5 O10M 89.3(2) . . ?
O12M Fe5 O11M 84.5(2) . . ?
O12M Fe5 N2 90.7(2) . . ?
O12M Fe5 N3 92.2(2) . 2_655 ?
O12M Fe5 N20 172.8(2) . . ?
N2 Fe5 O11M 91.97(19) . . ?
N2 Fe5 N3 90.1(2) . 2_655 ?
N2 Fe5 N20 91.0(2) . . ?
N3 Fe5 O11M 176.13(19) 2_655 . ?
N3 Fe5 N20 94.7(2) 2_655 . ?
Fe2 O1M H1M 123.6(18) . . ?
C1M O1M Fe2 125.2(5) . . ?
C1M O1M H1M 108.1(17) . . ?
Fe2 O2M H2M 127.1(19) . . ?
C2M O2M Fe2 122.5(5) . . ?
C2M O2M H2M 107.7(18) . . ?
Fe2 O3M H3M 124.8(16) . . ?
C3M O3M Fe2 126.0(4) . . ?
C3M O3M H3M 109.0(15) . . ?
Fe3 O4M H4M 122(2) . . ?
Fe3 O4M H4MA 122.8(18) . . ?
C4M O4M Fe3 125.7(7) . . ?
C4M O4M H4M 108(2) . . ?
C4N O4M Fe3 123.9(10) . . ?
C4N O4M H4MA 103.4(17) . . ?
Fe3 O5M H5MB 129(2) . . ?
Fe3 O5M H5M 119(4) . . ?
Fe3 O5M H5MA 122(4) . . ?
C5M O5M Fe3 132.3(18) . . ?
C5M O5M H5M 108(4) . . ?
C5N O5M Fe3 125.8(9) . . ?
C5N O5M H5MA 110(4) . . ?
C5O O5M Fe3 122.9(15) . . ?
C5O O5M H5MB 107(2) . . ?
Fe3 O6M H6M 121.9(16) . . ?
C6M O6M Fe3 128.7(5) . . ?
C6M O6M H6M 109.2(16) . . ?
Fe4 O7M H7M 134.1(19) . . ?
Fe4 O7M H7MA 130(2) . . ?
C7M O7M Fe4 117.6(9) . . ?
C7M O7M H7M 108.2(18) . . ?
C7N O7M Fe4 122.1(9) . . ?
C7N O7M H7MA 106(2) . . ?
Fe4 O8M H8M 123.7(16) . . ?
C8M O8M Fe4 126.3(4) . . ?
C8M O8M H8M 108.5(16) . . ?
Fe4 O9M H9M 131.0(17) . . ?
C9M O9M Fe4 120.1(6) . . ?
C9M O9M H9M 108.7(17) . . ?
Fe5 O10M H10M 122.8(16) . . ?
C10M O10M Fe5 127.3(4) . . ?
C10M O10M H10M 108.9(16) . . ?
Fe5 O11M H11M 123.3(15) . . ?
C11M O11M Fe5 126.7(4) . . ?
C11M O11M H11M 110.0(15) . . ?
Fe5 O12M H12M 118(2) . . ?
C12M O12M Fe5 132.0(7) . . ?
C12M O12M H12M 109(2) . . ?
C1 N1 Fe1 178.3(5) . . ?
C2 N2 Fe5 170.5(5) . . ?
C3 N3 Fe5 171.7(5) . 2_655 ?
C4 N4 Fe4 178.1(6) . . ?
C5 N5 Fe3 170.3(5) . . ?
C9 N9 Fe1 175.5(5) . . ?
C10 N10 Fe4 171.6(6) . . ?
C11 N11 Fe2 173.4(6) . . ?
C12 N12 Fe2 175.7(6) . . ?
C13 N13 Fe3 171.9(5) . . ?
C17 N17 Fe1 177.4(5) . . ?
C18 N18 Fe2 173.6(5) . . ?
C19 N19 Fe4 168.7(5) . . ?
C20 N20 Fe5 177.1(5) . . ?
C21 N21 Fe3 172.5(5) . . ?
N1 C1 Re1 177.8(5) . . ?
N1 C1 W1 177.8(5) . . ?
N2 C2 Re1 176.6(5) . . ?
N2 C2 W1 176.6(5) . . ?
N3 C3 Re1 179.2(6) . . ?
N3 C3 W1 179.2(6) . . ?
N4 C4 Re1 178.8(6) . . ?
N4 C4 W1 178.8(6) . . ?
N5 C5 Re1 177.2(5) . . ?
N5 C5 W1 177.2(5) . . ?
N6 C6 Re1 179.3(7) . . ?
N6 C6 W1 179.3(7) . . ?
N7 C7 Re1 177.3(11) . . ?
N7 C7 W1 177.3(11) . . ?
N8 C8 Re1 178.3(10) . . ?
N8 C8 W1 178.3(10) . . ?
N9 C9 Re2 176.7(5) . . ?
N9 C9 W2 176.7(5) . . ?
N10 C10 Re2 176.8(6) . . ?
N10 C10 W2 176.8(6) . . ?
N11 C11 Re2 178.2(6) . 2_655 ?
N12 C12 Re2 178.7(6) . . ?
N12 C12 W2 178.7(6) . . ?
N13 C13 Re2 178.1(5) . . ?
N13 C13 W2 178.1(5) . . ?
N14 C14 Re2 178.6(6) . . ?
N14 C14 W2 178.6(6) . . ?
N17 C17 Re3 177.9(5) . 2_655 ?
N18 C18 Re3 177.3(5) . . ?
N18 C18 W3 177.3(5) . . ?
N19 C19 Re3 177.7(5) . 2_655 ?
N20 C20 Re3 176.0(5) . . ?
N20 C20 W3 176.0(5) . . ?
N21 C21 Re3 175.5(6) . . ?
N21 C21 W3 175.5(6) . . ?
N22 C22 Re3 179.1(8) . . ?
N22 C22 W3 179.1(8) . . ?
N23 C23 Re3 178.5(6) . . ?
N23 C23 W3 178.5(6) . . ?
N24 C24 Re3 179.4(7) . . ?
N24 C24 W3 179.4(7) . . ?
N15A C15A W2 179(2) . . ?
N16A C16A W2 177(2) . . ?
N15B C15B Re2 175(2) . . ?
N16B C16B Re2 177(2) . . ?
O1M C1M H1MA 109.5 . . ?
O1M C1M H1MB 109.5 . . ?
O1M C1M H1MC 109.5 . . ?
H1MA C1M H1MB 109.5 . . ?
H1MA C1M H1MC 109.5 . . ?
H1MB C1M H1MC 109.5 . . ?
O2M C2M H2MA 109.5 . . ?
O2M C2M H2MB 109.5 . . ?
O2M C2M H2MC 109.5 . . ?
H2MA C2M H2MB 109.5 . . ?
H2MA C2M H2MC 109.5 . . ?
H2MB C2M H2MC 109.5 . . ?
O3M C3M H3MA 109.5 . . ?
O3M C3M H3MB 109.5 . . ?
O3M C3M H3MC 109.5 . . ?
H3MA C3M H3MB 109.5 . . ?
H3MA C3M H3MC 109.5 . . ?
H3MB C3M H3MC 109.5 . . ?
O4M C4M H4MB 109.5 . . ?
O4M C4M H4MC 109.5 . . ?
O4M C4M H4MD 109.5 . . ?
H4MB C4M H4MC 109.5 . . ?
H4MB C4M H4MD 109.5 . . ?
H4MC C4M H4MD 109.5 . . ?
O5M C5M H5MC 109.5 . . ?
O5M C5M H5MD 109.5 . . ?
O5M C5M H5ME 109.5 . . ?
H5MC C5M H5MD 109.5 . . ?
H5MC C5M H5ME 109.5 . . ?
H5MD C5M H5ME 109.5 . . ?
O6M C6M H6MA 109.5 . . ?
O6M C6M H6MB 109.5 . . ?
O6M C6M H6MC 109.5 . . ?
H6MA C6M H6MB 109.5 . . ?
H6MA C6M H6MC 109.5 . . ?
H6MB C6M H6MC 109.5 . . ?
O7M C7M H7MB 109.5 . . ?
O7M C7M H7MC 109.5 . . ?
O7M C7M H7MD 109.5 . . ?
H7MB C7M H7MC 109.5 . . ?
H7MB C7M H7MD 109.5 . . ?
H7MC C7M H7MD 109.5 . . ?
O8M C8M H8MA 109.5 . . ?
O8M C8M H8MB 109.5 . . ?
O8M C8M H8MC 109.5 . . ?
H8MA C8M H8MB 109.5 . . ?
H8MA C8M H8MC 109.5 . . ?
H8MB C8M H8MC 109.5 . . ?
O9M C9M H9MA 109.5 . . ?
O9M C9M H9MB 109.5 . . ?
O9M C9M H9MC 109.5 . . ?
H9MA C9M H9MB 109.5 . . ?
H9MA C9M H9MC 109.5 . . ?
H9MB C9M H9MC 109.5 . . ?
O10M C10M H10A 109.5 . . ?
O10M C10M H10B 109.5 . . ?
O10M C10M H10C 109.5 . . ?
H10A C10M H10B 109.5 . . ?
H10A C10M H10C 109.5 . . ?
H10B C10M H10C 109.5 . . ?
O11M C11M H11A 109.5 . . ?
O11M C11M H11B 109.5 . . ?
O11M C11M H11C 109.5 . . ?
H11A C11M H11B 109.5 . . ?
H11A C11M H11C 109.5 . . ?
H11B C11M H11C 109.5 . . ?
O12M C12M H12A 109.5 . . ?
O12M C12M H12B 109.5 . . ?
O12M C12M H12C 109.5 . . ?
H12A C12M H12B 109.5 . . ?
H12A C12M H12C 109.5 . . ?
H12B C12M H12C 109.5 . . ?
O4M C4N H4NA 109.5 . . ?
O4M C4N H4NB 109.5 . . ?
O4M C4N H4NC 109.5 . . ?
H4NA C4N H4NB 109.5 . . ?
H4NA C4N H4NC 109.5 . . ?
H4NB C4N H4NC 109.5 . . ?
O5M C5N H5NA 109.5 . . ?
O5M C5N H5NB 109.5 . . ?
O5M C5N H5NC 109.5 . . ?
H5NA C5N H5NB 109.5 . . ?
H5NA C5N H5NC 109.5 . . ?
H5NB C5N H5NC 109.5 . . ?
O7M C7N H7NA 109.5 . . ?
O7M C7N H7NB 109.5 . . ?
O7M C7N H7NC 109.5 . . ?
H7NA C7N H7NB 109.5 . . ?
H7NA C7N H7NC 109.5 . . ?
H7NB C7N H7NC 109.5 . . ?
O5M C5O H5OA 109.5 . . ?
O5M C5O H5OB 109.5 . . ?
O5M C5O H5OC 109.5 . . ?
H5OA C5O H5OB 109.5 . . ?
H5OA C5O H5OC 109.5 . . ?
H5OB C5O H5OC 109.5 . . ?
O4S C4S O9S 125(5) . 5_676 ?
C9S O9S C4S 93(3) . 5_676 ?
C11S O11S O16S 39.2(17) . 7_666 ?
O16S C11S O11S 76(3) 7_666 . ?
C11S O16S O11S 65(2) 7_666 7_666 ?
C11S O16S C16S 142(5) 7_666 . ?
C16S O16S O11S 140(4) . 7_666 ?
C1S O1SA O1SA 49(2) 2_655 2_655 ?
C1S O1SA O1SA 61.6(16) . 2_655 ?
C1S O1SA C1S 111(3) . 2_655 ?
C1S O1SB C1S 136(2) . 2_655 ?
O1SB C1S O1SA 39.1(15) . 2_655 ?

loop_
_geom_bond_atom_site_label_1
_geom_bond_atom_site_label_2
_geom_bond_distance
_geom_bond_site_symmetry_2
_geom_bond_publ_flag
Re1 C1 2.162(6) . ?
Re1 C2 2.135(6) . ?
Re1 C3 2.145(6) . ?
Re1 C4 2.133(7) . ?
Re1 C5 2.148(6) . ?
Re1 C6 2.160(7) . ?
Re1 C7 2.130(8) . ?
Re1 C8 2.092(9) . ?
Re2 C9 2.154(6) . ?
Re2 C10 2.124(7) . ?
Re2 C11 2.132(7) 2_655 ?
Re2 C12 2.140(7) . ?
Re2 C13 2.133(7) . ?
Re2 C14 2.155(6) . ?
Re2 C15B 2.107(17) . ?
Re2 C16B 2.164(15) . ?
Re3 C17 2.152(6) 2_655 ?
Re3 C18 2.132(7) . ?
Re3 C19 2.128(6) 2_655 ?
Re3 C20 2.149(7) . ?
Re3 C21 2.134(7) . ?
Re3 C22 2.143(7) . ?
Re3 C23 2.162(7) . ?
Re3 C24 2.138(6) . ?
W1 C1 2.162(6) . ?
W1 C2 2.135(6) . ?
W1 C3 2.145(6) . ?
W1 C4 2.133(7) . ?
W1 C5 2.148(6) . ?
W1 C6 2.160(7) . ?
W1 C7 2.130(8) . ?
W1 C8 2.092(9) . ?
W2 C9 2.154(6) . ?
W2 C10 2.124(7) . ?
W2 C11 2.132(7) 2_655 ?
W2 C12 2.140(7) . ?
W2 C13 2.133(7) . ?
W2 C14 2.155(6) . ?
W2 C15A 2.202(17) . ?
W2 C16A 2.123(16) . ?
W3 C17 2.152(6) 2_655 ?
W3 C18 2.132(7) . ?
W3 C19 2.128(6) 2_655 ?
W3 C20 2.149(7) . ?
W3 C21 2.134(7) . ?
W3 C22 2.143(7) . ?
W3 C23 2.162(7) . ?
W3 C24 2.138(6) . ?
Fe1 N1 1.971(5) . ?
Fe1 N1 1.972(5) 2_655 ?
Fe1 N9 1.968(5) . ?
Fe1 N9 1.968(5) 2_655 ?
Fe1 N17 1.964(5) . ?
Fe1 N17 1.964(5) 2_655 ?
Fe2 O1M 2.096(5) . ?
Fe2 O2M 2.101(5) . ?
Fe2 O3M 2.074(5) . ?
Fe2 N11 2.101(6) . ?
Fe2 N12 2.087(6) . ?
Fe2 N18 2.091(6) . ?
Fe3 O4M 2.128(5) . ?
Fe3 O5M 2.115(5) . ?
Fe3 O6M 2.092(5) . ?
Fe3 N5 2.121(6) . ?
Fe3 N13 2.097(6) . ?
Fe3 N21 2.101(6) . ?
Fe4 O7M 2.116(5) . ?
Fe4 O8M 2.107(5) . ?
Fe4 O9M 2.106(5) . ?
Fe4 N4 2.109(6) . ?
Fe4 N10 2.116(6) . ?
Fe4 N19 2.106(6) . ?
Fe5 O10M 2.110(5) . ?
Fe5 O11M 2.129(4) . ?
Fe5 O12M 2.096(5) . ?
Fe5 N2 2.115(5) . ?
Fe5 N3 2.117(5) 2_655 ?
Fe5 N20 2.130(6) . ?
O1M H1M 0.859(10) . ?
O1M C1M 1.427(9) . ?
O2M H2M 0.859(10) . ?
O2M C2M 1.419(11) . ?
O3M H3M 0.858(9) . ?
O3M C3M 1.432(9) . ?
O4M H4M 0.858(10) . ?
O4M H4MA 0.868(9) . ?
O4M C4M 1.371(15) . ?
O4M C4N 1.474(17) . ?
O5M H5MB 0.874(10) . ?
O5M C5M 1.386(18) . ?
O5M C5N 1.393(14) . ?
O5M C5O 1.439(18) . ?
O5M H5M 0.861(19) . ?
O5M H5MA 0.85(2) . ?
O6M H6M 0.854(9) . ?
O6M C6M 1.386(10) . ?
O7M H7M 0.852(9) . ?
O7M H7MA 0.851(10) . ?
O7M C7M 1.448(14) . ?
O7M C7N 1.468(14) . ?
O8M H8M 0.854(9) . ?
O8M C8M 1.422(9) . ?
O9M H9M 0.857(9) . ?
O9M C9M 1.457(12) . ?
O10M H10M 0.851(9) . ?
O10M C10M 1.433(8) . ?
O11M H11M 0.855(9) . ?
O11M C11M 1.401(9) . ?
O12M C12M 1.350(11) . ?
O12M H12M 0.867(18) . ?
N1 C1 1.126(7) . ?
N2 C2 1.145(8) . ?
N3 C3 1.141(8) . ?
N4 C4 1.146(8) . ?
N5 C5 1.140(8) . ?
N6 C6 1.135(9) . ?
N7 C7 1.135(10) . ?
N8 C8 1.146(12) . ?
N9 C9 1.147(7) . ?
N10 C10 1.159(9) . ?
N11 C11 1.146(8) . ?
N12 C12 1.137(8) . ?
N13 C13 1.146(8) . ?
N14 C14 1.145(8) . ?
N17 C17 1.141(7) . ?
N18 C18 1.141(8) . ?
N19 C19 1.148(8) . ?
N20 C20 1.138(8) . ?
N21 C21 1.143(8) . ?
N22 C22 1.142(10) . ?
N23 C23 1.133(8) . ?
N24 C24 1.142(8) . ?
N15A C15A 1.16(2) . ?
N16A C16A 1.11(2) . ?
N15B C15B 1.09(2) . ?
N16B C16B 1.20(2) . ?
C1M H1MA 0.9800 . ?
C1M H1MB 0.9800 . ?
C1M H1MC 0.9800 . ?
C2M H2MA 0.9800 . ?
C2M H2MB 0.9800 . ?
C2M H2MC 0.9800 . ?
C3M H3MA 0.9800 . ?
C3M H3MB 0.9800 . ?
C3M H3MC 0.9800 . ?
C4M H4MB 0.9800 . ?
C4M H4MC 0.9800 . ?
C4M H4MD 0.9800 . ?
C5M H5MC 0.9800 . ?
C5M H5MD 0.9800 . ?
C5M H5ME 0.9800 . ?
C6M H6MA 0.9800 . ?
C6M H6MB 0.9800 . ?
C6M H6MC 0.9800 . ?
C7M H7MB 0.9800 . ?
C7M H7MC 0.9800 . ?
C7M H7MD 0.9800 . ?
C8M H8MA 0.9800 . ?
C8M H8MB 0.9800 . ?
C8M H8MC 0.9800 . ?
C9M H9MA 0.9800 . ?
C9M H9MB 0.9800 . ?
C9M H9MC 0.9800 . ?
C10M H10A 0.9800 . ?
C10M H10B 0.9800 . ?
C10M H10C 0.9800 . ?
C11M H11A 0.9800 . ?
C11M H11B 0.9800 . ?
C11M H11C 0.9800 . ?
C12M H12A 0.9800 . ?
C12M H12B 0.9800 . ?
C12M H12C 0.9800 . ?
C4N H4NA 0.9800 . ?
C4N H4NB 0.9800 . ?
C4N H4NC 0.9800 . ?
C5N H5NA 0.9800 . ?
C5N H5NB 0.9800 . ?
C5N H5NC 0.9800 . ?
C7N H7NA 0.9800 . ?
C7N H7NB 0.9800 . ?
C7N H7NC 0.9800 . ?
C5O H5OA 0.9800 . ?
C5O H5OB 0.9800 . ?
C5O H5OC 0.9800 . ?
O2S C2S 1.431(16) . ?
O3S C3S 1.452(13) . ?
O4S C4S 1.41(2) . ?
C4S O9S 1.75(7) 5_676 ?
O5S C5S 1.466(13) . ?
O6S C6S 1.359(19) . ?
O7S C7S 1.506(17) . ?
O8S C8S 1.399(17) . ?
O9S C9S 1.467(18) . ?
O10S C10S 1.40(2) . ?
O11S C11S 1.439(17) . ?
O11S O16S 1.54(4) 7_666 ?
C11S O16S 1.00(4) 7_666 ?
O12S C13S 1.25(4) . ?
C12S O13S 1.44(5) . ?
O14S C14S 1.394(18) . ?
O15S C15S 1.41(2) . ?
O16S C16S 1.40(2) . ?
O1SA O1SA 1.75(9) 2_655 ?
O1SA C1S 1.65(5) 2_655 ?
O1SA C1S 1.422(19) . ?
O1SB C1S 1.365(14) . ?
O1SB C1S 1.365(14) 2_655 ?

loop_
_geom_torsion_atom_site_label_1
_geom_torsion_atom_site_label_2
_geom_torsion_atom_site_label_3
_geom_torsion_atom_site_label_4
_geom_torsion
_geom_torsion_site_symmetry_1
_geom_torsion_site_symmetry_2
_geom_torsion_site_symmetry_3
_geom_torsion_site_symmetry_4
_geom_torsion_publ_flag
C1S O1SA C1S O1SA -4(4) 2_655 . . 2_655 ?
